data_7243442
loop_
_publ_author_name
'Boulhaoua, Mohammed'
'Pasinszki, Tibor'
'Torvisco, Ana'
'Ol\'ah-Szab\'o, Rita'
'B\>osze, Szilvia'
'Cs\'ampai, Antal'

_publ_section_title
;
 Synthesis, structure and in vitro antiproliferative effects of
 alkyne-linked 1,2,4-thiadiazole hybrids including erlotinib- and
 ferrocene-containing derivatives
;
_journal_issue 46
_journal_name_full 'RSC Advances'
_journal_page_first 28685
_journal_page_last 28697
_journal_paper_doi 10.1039/D1RA05095H
_journal_volume 11
_journal_year 2021
_chemical_formula_moiety 'C14 H9 Cl Fe N2 S'
_chemical_formula_sum 'C14 H9 Cl Fe N2 S'
_chemical_formula_weight 328.59
_space_group_crystal_system triclinic
_space_group_IT_number 2
_space_group_name_Hall '-P 1'
_space_group_name_H-M_alt 'P -1'
_atom_sites_solution_hydrogens geom
_atom_sites_solution_primary iterative
_audit_creation_method SHELXL-2018/3
_audit_update_record
;
2020-09-29 deposited with the CCDC.	2021-08-16 downloaded from the CCDC.
;
_cell_angle_alpha 102.546(17)
_cell_angle_beta 103.317(17)
_cell_angle_gamma 92.575(18)
_cell_formula_units_Z 2
_cell_length_a 7.4925(19)
_cell_length_b 7.5319(16)
_cell_length_c 11.801(2)
_cell_measurement_reflns_used 9762
_cell_measurement_temperature 100(2)
_cell_measurement_theta_max 33.31
_cell_measurement_theta_min 2.80
_cell_volume 629.4(2)
_computing_cell_refinement 'SAINT V8.38A (Bruker AXS Inc., 2017)'
_computing_data_collection 'Bruker APEX2'
_computing_data_reduction 'SAINT V8.38A (Bruker AXS Inc., 2017)'
_computing_molecular_graphics 'shelXle (C.B. Huebschle, rev 924)'
_computing_publication_material 'Bruker SHELXTL'
_computing_structure_refinement 'SHELXL-2018/3 (Sheldrick, 2018)'
_computing_structure_solution 'SHELXT 2014/5 (Sheldrick, 2014)'
_diffrn_ambient_temperature 100(2)
_diffrn_detector 'Bruker APEX2 area detector'
_diffrn_detector_type 'CCD area detector'
_diffrn_measured_fraction_theta_full 0.995
_diffrn_measured_fraction_theta_max 0.995
_diffrn_measurement_device 'three-circle diffractometer'
_diffrn_measurement_device_type 'Bruker APEX-II CCD'
_diffrn_measurement_method '\f and \w scans'
_diffrn_radiation_monochromator 'multilayer monochromator'
_diffrn_radiation_probe x-ray
_diffrn_radiation_source 'Incoatec microfocus sealed tube'
_diffrn_radiation_type MoK\a
_diffrn_radiation_wavelength 0.71073
_diffrn_reflns_av_R_equivalents 0.0480
_diffrn_reflns_av_unetI/netI 0.0146
_diffrn_reflns_Laue_measured_fraction_full 0.995
_diffrn_reflns_Laue_measured_fraction_max 0.995
_diffrn_reflns_limit_h_max 8
_diffrn_reflns_limit_h_min -8
_diffrn_reflns_limit_k_max 8
_diffrn_reflns_limit_k_min -8
_diffrn_reflns_limit_l_max 14
_diffrn_reflns_limit_l_min -14
_diffrn_reflns_number 39429
_diffrn_reflns_point_group_measured_fraction_full 0.995
_diffrn_reflns_point_group_measured_fraction_max 0.995
_diffrn_reflns_theta_full 25.000
_diffrn_reflns_theta_max 25.000
_diffrn_reflns_theta_min 1.824
_diffrn_source 'microfocus sealed X-ray tube'
_diffrn_source_type 'Incoatec I\ms'
_exptl_absorpt_coefficient_mu 1.559
_exptl_absorpt_correction_T_max 0.7465
_exptl_absorpt_correction_T_min 0.6221
_exptl_absorpt_correction_type multi-scan
_exptl_absorpt_process_details
;
 SADABS 2016/2: Krause, L., Herbst-Irmer, R., Sheldrick G.M. & Stalke D.,
 J. Appl. Cryst. 48 (2015) 3-10
;
_exptl_crystal_colour orange
_exptl_crystal_density_diffrn 1.734
_exptl_crystal_description block
_exptl_crystal_F_000 332
_exptl_crystal_size_max 0.140
_exptl_crystal_size_mid 0.130
_exptl_crystal_size_min 0.100
_refine_diff_density_max 0.344
_refine_diff_density_min -0.180
_refine_diff_density_rms 0.044
_refine_ls_extinction_method none
_refine_ls_goodness_of_fit_ref 1.079
_refine_ls_hydrogen_treatment constr
_refine_ls_matrix_type full
_refine_ls_number_parameters 172
_refine_ls_number_reflns 2191
_refine_ls_number_restraints 0
_refine_ls_restrained_S_all 1.079
_refine_ls_R_factor_all 0.0177
_refine_ls_R_factor_gt 0.0168
_refine_ls_shift/su_max 0.001
_refine_ls_shift/su_mean 0.000
_refine_ls_structure_factor_coef Fsqd
_refine_ls_weighting_details 'w=1/[\s^2^(Fo^2^)+(0.0200P)^2^+0.3451P] where P=(Fo^2^+2Fc^2^)/3'
_refine_ls_weighting_scheme calc
_refine_ls_wR_factor_gt 0.0437
_refine_ls_wR_factor_ref 0.0445
_reflns_Friedel_coverage 0.000
_reflns_number_gt 2128
_reflns_number_total 2191
_reflns_threshold_expression 'I > 2\s(I)'
_cod_data_source_file d1ra05095h2.cif
_cod_data_source_block AT960_0m_a
_cod_original_cell_volume 629.4(3)
_cod_database_code 7243442
_publcif_datablock.id {db2e2560-91f0-4569-939c-04009e993292}

_shelx_shelxl_version_number 2018/3
_shelx_space_group_comment
;
The symmetry employed for this shelxl refinement is uniquely defined
by the following loop, which should always be used as a source of
symmetry information in preference to the above space-group names.
They are only intended as comments.
;
_shelx_estimated_absorpt_t_min 0.811
_shelx_estimated_absorpt_t_max 0.860
_publcif_funding_html
;
;

loop_
_space_group_symop_operation_xyz
'x, y, z'
'-x, -y, -z'

loop_
_atom_site_label
_atom_site_type_symbol
_atom_site_fract_x
_atom_site_fract_y
_atom_site_fract_z
_atom_site_U_iso_or_equiv
_atom_site_adp_type
_atom_site_occupancy
_atom_site_site_symmetry_order
_atom_site_calc_flag
_atom_site_refinement_flags_posn
_atom_site_refinement_flags_adp
_atom_site_refinement_flags_occupancy
_atom_site_disorder_assembly
_atom_site_disorder_group
Fe1 Fe 0.60058(3) 0.42759(2) 0.23816(2) 0.01010(7) Uani 1 1 d . . . . .
Cl6 Cl 0.88084(5) 0.18680(5) 0.96002(3) 0.02205(10) Uani 1 1 d . . . . .
S1 S 0.93997(5) -0.04815(5) 0.62991(3) 0.01568(9) Uani 1 1 d . . . . .
N2 N 0.98076(17) -0.01246(17) 0.77750(11) 0.0159(3) Uani 1 1 d . . . . .
N4 N 0.76426(16) 0.19109(16) 0.73154(11) 0.0146(3) Uani 1 1 d . . . . .
C1' C 0.8687(2) 0.4967(2) 0.24016(15) 0.0223(3) Uani 1 1 d . . . . .
H1' H 0.962838 0.409672 0.226778 0.027 Uiso 1 1 calc R U . . .
C2' C 0.7469(2) 0.5625(2) 0.15030(15) 0.0215(3) Uani 1 1 d . . . . .
H2' H 0.740208 0.529696 0.062532 0.026 Uiso 1 1 calc R U . . .
C3 C 0.87731(19) 0.11327(19) 0.81102(12) 0.0140(3) Uani 1 1 d . . . . .
C3' C 0.6346(2) 0.68183(19) 0.20740(14) 0.0190(3) Uani 1 1 d . . . . .
H3' H 0.535484 0.747380 0.166490 0.023 Uiso 1 1 calc R U . . .
C4' C 0.6869(2) 0.69057(19) 0.33206(14) 0.0198(3) Uani 1 1 d . . . . .
H4' H 0.631650 0.763499 0.394425 0.024 Uiso 1 1 calc R U . . .
C5 C 0.78419(19) 0.11395(19) 0.62409(13) 0.0135(3) Uani 1 1 d . . . . .
C5' C 0.8322(2) 0.5765(2) 0.35254(15) 0.0221(3) Uani 1 1 d . . . . .
H5' H 0.896238 0.554906 0.431906 0.027 Uiso 1 1 calc R U . . .
C7 C 0.69238(19) 0.15785(19) 0.51638(13) 0.0153(3) Uani 1 1 d . . . . .
C8 C 0.61620(19) 0.19079(19) 0.42274(13) 0.0143(3) Uani 1 1 d . . . . .
C9 C 0.52151(19) 0.22661(19) 0.31243(13) 0.0143(3) Uani 1 1 d . . . . .
C10 C 0.5528(2) 0.14941(19) 0.19636(13) 0.0157(3) Uani 1 1 d . . . . .
H10 H 0.643511 0.060372 0.178872 0.019 Uiso 1 1 calc R U . . .
C11 C 0.4292(2) 0.2224(2) 0.11133(13) 0.0183(3) Uani 1 1 d . . . . .
H11 H 0.420051 0.195276 0.023284 0.022 Uiso 1 1 calc R U . . .
C12 C 0.3251(2) 0.3449(2) 0.17283(14) 0.0176(3) Uani 1 1 d . . . . .
H12 H 0.230309 0.417849 0.135103 0.021 Uiso 1 1 calc R U . . .
C13 C 0.38089(19) 0.3499(2) 0.29682(13) 0.0157(3) Uani 1 1 d . . . . .
H13 H 0.331203 0.424549 0.361474 0.019 Uiso 1 1 calc R U . . .

loop_
_atom_site_aniso_label
_atom_site_aniso_U_11
_atom_site_aniso_U_22
_atom_site_aniso_U_33
_atom_site_aniso_U_23
_atom_site_aniso_U_13
_atom_site_aniso_U_12
Fe1 0.01125(11) 0.00852(11) 0.01154(11) 0.00372(8) 0.00357(8) 0.00077(7)
Cl6 0.0286(2) 0.0235(2) 0.01087(18) 0.00090(14) 0.00101(14) 0.00463(15)
S1 0.01735(18) 0.01675(18) 0.01530(19) 0.00566(14) 0.00615(14) 0.00565(14)
N2 0.0168(6) 0.0170(6) 0.0141(6) 0.0055(5) 0.0022(5) 0.0021(5)
N4 0.0151(6) 0.0144(6) 0.0143(6) 0.0044(5) 0.0026(5) 0.0015(5)
C1' 0.0137(7) 0.0195(8) 0.0376(9) 0.0099(7) 0.0114(7) 0.0006(6)
C2' 0.0253(8) 0.0167(7) 0.0307(9) 0.0115(7) 0.0176(7) 0.0020(6)
C3 0.0144(7) 0.0142(7) 0.0120(7) 0.0032(5) 0.0009(5) -0.0009(5)
C3' 0.0213(8) 0.0109(7) 0.0292(8) 0.0095(6) 0.0109(7) 0.0006(6)
C4' 0.0196(8) 0.0110(7) 0.0264(8) -0.0007(6) 0.0067(6) -0.0043(6)
C5 0.0122(7) 0.0132(7) 0.0168(7) 0.0061(6) 0.0044(6) 0.0001(5)
C5' 0.0145(7) 0.0185(8) 0.0291(9) 0.0044(7) -0.0006(6) -0.0052(6)
C7 0.0161(7) 0.0147(7) 0.0175(8) 0.0057(6) 0.0071(6) 0.0020(6)
C8 0.0157(7) 0.0123(7) 0.0168(7) 0.0052(6) 0.0063(6) -0.0003(5)
C9 0.0148(7) 0.0119(7) 0.0168(7) 0.0060(6) 0.0032(6) -0.0032(5)
C10 0.0221(8) 0.0093(7) 0.0150(7) 0.0029(5) 0.0034(6) -0.0011(6)
C11 0.0239(8) 0.0142(7) 0.0134(7) 0.0031(6) -0.0013(6) -0.0038(6)
C12 0.0123(7) 0.0181(7) 0.0213(8) 0.0087(6) -0.0012(6) -0.0025(6)
C13 0.0117(7) 0.0171(7) 0.0199(7) 0.0076(6) 0.0045(6) -0.0023(5)

loop_
_atom_type_symbol
_atom_type_description
_atom_type_scat_dispersion_real
_atom_type_scat_dispersion_imag
_atom_type_scat_source
C C 0.0033 0.0016 'International Tables Vol C Tables 4.2.6.8 and 6.1.1.4'
H H 0.0000 0.0000 'International Tables Vol C Tables 4.2.6.8 and 6.1.1.4'
Cl Cl 0.1484 0.1585 'International Tables Vol C Tables 4.2.6.8 and 6.1.1.4'
Fe Fe 0.3463 0.8444 'International Tables Vol C Tables 4.2.6.8 and 6.1.1.4'
N N 0.0061 0.0033 'International Tables Vol C Tables 4.2.6.8 and 6.1.1.4'
S S 0.1246 0.1234 'International Tables Vol C Tables 4.2.6.8 and 6.1.1.4'

loop_
_geom_angle_atom_site_label_1
_geom_angle_atom_site_label_2
_geom_angle_atom_site_label_3
_geom_angle
_geom_angle_site_symmetry_1
_geom_angle_site_symmetry_3
_geom_angle_publ_flag
C13 Fe1 C9 41.48(6) . . ?
C13 Fe1 C10 69.84(6) . . ?
C9 Fe1 C10 41.47(6) . . ?
C13 Fe1 C3' 121.25(6) . . ?
C9 Fe1 C3' 159.22(6) . . ?
C10 Fe1 C3' 156.92(6) . . ?
C13 Fe1 C4' 105.81(6) . . ?
C9 Fe1 C4' 123.67(6) . . ?
C10 Fe1 C4' 161.59(6) . . ?
C3' Fe1 C4' 40.66(6) . . ?
C13 Fe1 C5' 122.10(7) . . ?
C9 Fe1 C5' 108.64(6) . . ?
C10 Fe1 C5' 125.33(6) . . ?
C3' Fe1 C5' 68.47(7) . . ?
C4' Fe1 C5' 40.86(6) . . ?
C13 Fe1 C1' 159.05(6) . . ?
C9 Fe1 C1' 123.52(6) . . ?
C10 Fe1 C1' 108.54(6) . . ?
C3' Fe1 C1' 68.65(6) . . ?
C4' Fe1 C1' 68.80(7) . . ?
C5' Fe1 C1' 40.77(7) . . ?
C13 Fe1 C12 40.64(6) . . ?
C9 Fe1 C12 68.75(6) . . ?
C10 Fe1 C12 68.87(6) . . ?
C3' Fe1 C12 105.43(6) . . ?
C4' Fe1 C12 120.15(6) . . ?
C5' Fe1 C12 156.94(7) . . ?
C1' Fe1 C12 159.72(7) . . ?
C13 Fe1 C2' 158.04(6) . . ?
C9 Fe1 C2' 159.02(6) . . ?
C10 Fe1 C2' 122.02(6) . . ?
C3' Fe1 C2' 40.86(6) . . ?
C4' Fe1 C2' 68.65(7) . . ?
C5' Fe1 C2' 68.46(7) . . ?
C1' Fe1 C2' 40.70(7) . . ?
C12 Fe1 C2' 122.34(7) . . ?
C13 Fe1 C11 68.75(6) . . ?
C9 Fe1 C11 68.70(6) . . ?
C10 Fe1 C11 40.68(6) . . ?
C3' Fe1 C11 120.66(6) . . ?
C4' Fe1 C11 155.90(6) . . ?
C5' Fe1 C11 161.67(7) . . ?
C1' Fe1 C11 124.44(7) . . ?
C12 Fe1 C11 40.60(6) . . ?
C2' Fe1 C11 107.15(7) . . ?
N2 S1 C5 92.72(7) . . ?
C3 N2 S1 106.27(10) . . ?
C5 N4 C3 106.93(12) . . ?
C2' C1' C5' 107.83(14) . . ?
C2' C1' Fe1 69.70(9) . . ?
C5' C1' Fe1 69.56(9) . . ?
C2' C1' H1' 126.1 . . ?
C5' C1' H1' 126.1 . . ?
Fe1 C1' H1' 126.1 . . ?
C1' C2' C3' 107.91(14) . . ?
C1' C2' Fe1 69.60(8) . . ?
C3' C2' Fe1 69.32(8) . . ?
C1' C2' H2' 126.0 . . ?
C3' C2' H2' 126.0 . . ?
Fe1 C2' H2' 126.0 . . ?
N2 C3 N4 122.30(13) . . ?
N2 C3 Cl6 120.00(11) . . ?
N4 C3 Cl6 117.70(11) . . ?
C4' C3' C2' 108.29(14) . . ?
C4' C3' Fe1 69.73(8) . . ?
C2' C3' Fe1 69.82(8) . . ?
C4' C3' H3' 125.9 . . ?
C2' C3' H3' 125.9 . . ?
Fe1 C3' H3' 125.9 . . ?
C3' C4' C5' 107.77(14) . . ?
C3' C4' Fe1 69.61(8) . . ?
C5' C4' Fe1 69.66(9) . . ?
C3' C4' H4' 126.1 . . ?
C5' C4' H4' 126.1 . . ?
Fe1 C4' H4' 126.1 . . ?
N4 C5 C7 124.99(13) . . ?
N4 C5 S1 111.77(11) . . ?
C7 C5 S1 123.23(11) . . ?
C1' C5' C4' 108.20(14) . . ?
C1' C5' Fe1 69.67(9) . . ?
C4' C5' Fe1 69.48(9) . . ?
C1' C5' H5' 125.9 . . ?
C4' C5' H5' 125.9 . . ?
Fe1 C5' H5' 125.9 . . ?
C8 C7 C5 178.02(16) . . ?
C7 C8 C9 178.28(15) . . ?
C8 C9 C13 126.16(13) . . ?
C8 C9 C10 125.88(13) . . ?
C13 C9 C10 107.94(12) . . ?
C8 C9 Fe1 125.63(10) . . ?
C13 C9 Fe1 69.25(8) . . ?
C10 C9 Fe1 69.43(8) . . ?
C11 C10 C9 107.18(13) . . ?
C11 C10 Fe1 70.08(8) . . ?
C9 C10 Fe1 69.10(8) . . ?
C11 C10 H10 126.4 . . ?
C9 C10 H10 126.4 . . ?
Fe1 C10 H10 126.4 . . ?
C12 C11 C10 108.69(13) . . ?
C12 C11 Fe1 69.49(8) . . ?
C10 C11 Fe1 69.23(8) . . ?
C12 C11 H11 125.6 . . ?
C10 C11 H11 125.6 . . ?
Fe1 C11 H11 125.6 . . ?
C13 C12 C11 108.77(13) . . ?
C13 C12 Fe1 69.29(8) . . ?
C11 C12 Fe1 69.92(9) . . ?
C13 C12 H12 125.6 . . ?
C11 C12 H12 125.6 . . ?
Fe1 C12 H12 125.6 . . ?
C12 C13 C9 107.40(13) . . ?
C12 C13 Fe1 70.07(8) . . ?
C9 C13 Fe1 69.27(8) . . ?
C12 C13 H13 126.3 . . ?
C9 C13 H13 126.3 . . ?
Fe1 C13 H13 126.3 . . ?

loop_
_geom_bond_atom_site_label_1
_geom_bond_atom_site_label_2
_geom_bond_distance
_geom_bond_site_symmetry_2
_geom_bond_publ_flag
Fe1 C13 2.0359(15) . ?
Fe1 C9 2.0362(14) . ?
Fe1 C10 2.0405(15) . ?
Fe1 C3' 2.0407(15) . ?
Fe1 C4' 2.0423(15) . ?
Fe1 C5' 2.0446(16) . ?
Fe1 C1' 2.0460(16) . ?
Fe1 C12 2.0462(15) . ?
Fe1 C2' 2.0473(15) . ?
Fe1 C11 2.0518(15) . ?
Cl6 C3 1.7186(15) . ?
S1 N2 1.6563(13) . ?
S1 C5 1.7278(15) . ?
N2 C3 1.3032(19) . ?
N4 C5 1.3202(19) . ?
N4 C3 1.3632(18) . ?
C1' C2' 1.423(2) . ?
C1' C5' 1.425(2) . ?
C1' H1' 1.0000 . ?
C2' C3' 1.427(2) . ?
C2' H2' 1.0000 . ?
C3' C4' 1.418(2) . ?
C3' H3' 1.0000 . ?
C4' C5' 1.427(2) . ?
C4' H4' 1.0000 . ?
C5 C7 1.414(2) . ?
C5' H5' 1.0000 . ?
C7 C8 1.204(2) . ?
C8 C9 1.419(2) . ?
C9 C13 1.442(2) . ?
C9 C10 1.443(2) . ?
C10 C11 1.423(2) . ?
C10 H10 1.0000 . ?
C11 C12 1.422(2) . ?
C11 H11 1.0000 . ?
C12 C13 1.418(2) . ?
C12 H12 1.0000 . ?
C13 H13 1.0000 . ?

loop_
_geom_torsion_atom_site_label_1
_geom_torsion_atom_site_label_2
_geom_torsion_atom_site_label_3
_geom_torsion_atom_site_label_4
_geom_torsion
_geom_torsion_site_symmetry_1
_geom_torsion_site_symmetry_2
_geom_torsion_site_symmetry_3
_geom_torsion_site_symmetry_4
_geom_torsion_publ_flag
C5 S1 N2 C3 0.44(11) . . . . ?
C5' C1' C2' C3' -0.40(17) . . . . ?
Fe1 C1' C2' C3' 58.93(10) . . . . ?
C5' C1' C2' Fe1 -59.33(10) . . . . ?
S1 N2 C3 N4 -0.50(17) . . . . ?
S1 N2 C3 Cl6 179.65(8) . . . . ?
C5 N4 C3 N2 0.25(18) . . . . ?
C5 N4 C3 Cl6 -179.89(10) . . . . ?
C1' C2' C3' C4' 0.22(17) . . . . ?
Fe1 C2' C3' C4' 59.32(10) . . . . ?
C1' C2' C3' Fe1 -59.11(10) . . . . ?
C2' C3' C4' C5' 0.05(16) . . . . ?
Fe1 C3' C4' C5' 59.43(10) . . . . ?
C2' C3' C4' Fe1 -59.38(10) . . . . ?
C3 N4 C5 C7 -179.19(13) . . . . ?
C3 N4 C5 S1 0.13(14) . . . . ?
N2 S1 C5 N4 -0.35(11) . . . . ?
N2 S1 C5 C7 178.99(12) . . . . ?
C2' C1' C5' C4' 0.43(17) . . . . ?
Fe1 C1' C5' C4' -58.99(10) . . . . ?
C2' C1' C5' Fe1 59.42(10) . . . . ?
C3' C4' C5' C1' -0.30(16) . . . . ?
Fe1 C4' C5' C1' 59.10(10) . . . . ?
C3' C4' C5' Fe1 -59.40(10) . . . . ?
C8 C9 C10 C11 -179.79(13) . . . . ?
C13 C9 C10 C11 -1.30(15) . . . . ?
Fe1 C9 C10 C11 -60.02(10) . . . . ?
C8 C9 C10 Fe1 -119.77(14) . . . . ?
C13 C9 C10 Fe1 58.71(9) . . . . ?
C9 C10 C11 C12 0.98(16) . . . . ?
Fe1 C10 C11 C12 -58.41(10) . . . . ?
C9 C10 C11 Fe1 59.39(10) . . . . ?
C10 C11 C12 C13 -0.29(16) . . . . ?
Fe1 C11 C12 C13 -58.54(10) . . . . ?
C10 C11 C12 Fe1 58.25(10) . . . . ?
C11 C12 C13 C9 -0.53(16) . . . . ?
Fe1 C12 C13 C9 -59.45(9) . . . . ?
C11 C12 C13 Fe1 58.92(10) . . . . ?
C8 C9 C13 C12 179.61(13) . . . . ?
C10 C9 C13 C12 1.13(15) . . . . ?
Fe1 C9 C13 C12 59.96(10) . . . . ?
C8 C9 C13 Fe1 119.66(14) . . . . ?
C10 C9 C13 Fe1 -58.82(10) . . . . ?
